data_1508784
loop_
_publ_author_name
'Wang, Jun-Gang'
'Wang, Meng'
'Xiang, Jia-Chen'
'Zhu, Yan-Ping'
'Xue, Wei-Jian'
'Wu, An-Xin'

_publ_section_title
;
 Direct Synthesis of Substituted Naphthalenes from 1,3-Dicarbonyl
 Compounds and 1,2-Bis(halomethyl)benzenes Including a Novel Rearrangement
 Aromatization of Benzo[c]oxepine.
;
_journal_issue 23
_journal_name_full 'Organic letters'
_journal_page_first 6060
_journal_page_last 6063
_journal_paper_doi 10.1021/ol302950w
_journal_volume 14
_journal_year 2012
_chemical_formula_sum 'C22 H20 Br2 O5'
_chemical_formula_weight 524.20
_chemical_name_systematic
; 
 ? 
;
_space_group_IT_number 15
_symmetry_cell_setting monoclinic
_symmetry_space_group_name_Hall '-C 2yc'
_symmetry_space_group_name_H-M 'C 1 2/c 1'
_atom_sites_solution_hydrogens geom
_atom_sites_solution_primary direct
_atom_sites_solution_secondary difmap
_audit_creation_method SHELXL-97
_cell_angle_alpha 90.00
_cell_angle_beta 102.150(2)
_cell_angle_gamma 90.00
_cell_formula_units_Z 8
_cell_length_a 31.646(3)
_cell_length_b 6.9207(7)
_cell_length_c 19.584(2)
_cell_measurement_reflns_used 5481
_cell_measurement_temperature 298(2)
_cell_measurement_theta_max 28.41
_cell_measurement_theta_min 2.25
_cell_volume 4193.1(7)
_computing_cell_refinement 'Bruker SAINT'
_computing_data_collection 'Bruker APEX2'
_computing_data_reduction 'Bruker SAINT'
_computing_molecular_graphics 'Bruker SHELXTL'
_computing_publication_material 'Bruker SHELXTL'
_computing_structure_refinement 'SHELXL-97 (Sheldrick, 1997)'
_computing_structure_solution 'SHELXS-97 (Sheldrick, 1990)'
_diffrn_ambient_temperature 298(2)
_diffrn_measured_fraction_theta_full 0.999
_diffrn_measured_fraction_theta_max 0.999
_diffrn_measurement_device_type 'Bruker APEX-II CCD'
_diffrn_measurement_method '\f and \w scans'
_diffrn_radiation_monochromator graphite
_diffrn_radiation_source 'fine-focus sealed tube'
_diffrn_radiation_type MoK\a
_diffrn_radiation_wavelength 0.71073
_diffrn_reflns_av_R_equivalents 0.0431
_diffrn_reflns_av_sigmaI/netI 0.0381
_diffrn_reflns_limit_h_max 38
_diffrn_reflns_limit_h_min -38
_diffrn_reflns_limit_k_max 8
_diffrn_reflns_limit_k_min -8
_diffrn_reflns_limit_l_max 24
_diffrn_reflns_limit_l_min -24
_diffrn_reflns_number 19972
_diffrn_reflns_theta_full 26.00
_diffrn_reflns_theta_max 26.00
_diffrn_reflns_theta_min 1.32
_diffrn_standards_number 0
_exptl_absorpt_coefficient_mu 3.897
_exptl_absorpt_correction_T_max 0.5095
_exptl_absorpt_correction_T_min 0.5095
_exptl_absorpt_correction_type none
_exptl_crystal_density_diffrn 1.661
_exptl_crystal_density_method 'not measured'
_exptl_crystal_F_000 2096
_exptl_crystal_size_max 0.20
_exptl_crystal_size_mid 0.20
_exptl_crystal_size_min 0.20
_refine_diff_density_max 0.600
_refine_diff_density_min -0.553
_refine_diff_density_rms 0.155
_refine_ls_extinction_coef 0.00047(13)
_refine_ls_extinction_expression Fc^*^=kFc[1+0.001xFc^2^\l^3^/sin(2\q)]^-1/4^
_refine_ls_extinction_method SHELXL
_refine_ls_goodness_of_fit_ref 1.153
_refine_ls_hydrogen_treatment constr
_refine_ls_matrix_type full
_refine_ls_number_parameters 267
_refine_ls_number_reflns 4117
_refine_ls_number_restraints 0
_refine_ls_restrained_S_all 1.153
_refine_ls_R_factor_all 0.0570
_refine_ls_R_factor_gt 0.0360
_refine_ls_shift/su_max 0.001
_refine_ls_shift/su_mean 0.000
_refine_ls_structure_factor_coef Fsqd
_refine_ls_weighting_details 'calc w=1/[\s^2^(Fo^2^)+(0.0783P)^2^+0.0000P] where P=(Fo^2^+2Fc^2^)/3'
_refine_ls_weighting_scheme calc
_refine_ls_wR_factor_gt 0.1068
_refine_ls_wR_factor_ref 0.1336
_reflns_number_gt 3115
_reflns_number_total 4117
_reflns_threshold_expression >2sigma(I)
_cod_data_source_file ol302950w_si_003.cif
_cod_data_source_block e:\120518h\work\mo_120518h_0m
_cod_depositor_comments
;
The following automatic conversions were performed:

'_symmetry_cell_setting' value 'Monoclinic' changed to 'monoclinic'
according to /home/saulius/struct/CIF-dictionaries/cif_core.dic
dictionary named 'cif_core.dic' version 2.4.2 from 2011-04-26.

Automatic conversion script
Id: cif_fix_values 1891 2012-01-12 08:04:46Z andrius 

2017-03-17
Z value and formula fixed to values more according to usual
chemical conventions.                 miguel
;
_cod_original_formula_sum 'C44 H40 Br4 O10'
_cod_original_formula_weight 1048.40
_cod_original_formula_units_Z 4
_cod_original_cell_volume 4193.1(8)
_cod_original_sg_symbol_H-M C2/c
_cod_database_code 1508784

loop_
_symmetry_equiv_pos_as_xyz
'x, y, z'
'-x, y, -z+1/2'
'x+1/2, y+1/2, z'
'-x+1/2, y+1/2, -z+1/2'
'-x, -y, -z'
'x, -y, z-1/2'
'-x+1/2, -y+1/2, -z'
'x+1/2, -y+1/2, z-1/2'

loop_
_atom_site_label
_atom_site_type_symbol
_atom_site_fract_x
_atom_site_fract_y
_atom_site_fract_z
_atom_site_U_iso_or_equiv
_atom_site_adp_type
_atom_site_occupancy
_atom_site_symmetry_multiplicity
_atom_site_calc_flag
_atom_site_refinement_flags
Br1 Br 0.307626(13) 0.80415(6) 0.59591(2) 0.05665(18) Uani 1 1 d .
Br2 Br 0.261701(14) 0.79512(6) 0.907032(18) 0.05116(17) Uani 1 1 d .
C1 C 0.24762(10) 0.7949(4) 0.68841(17) 0.0316(7) Uani 1 1 d .
C2 C 0.29196(11) 0.7960(5) 0.68423(19) 0.0373(7) Uani 1 1 d .
C3 C 0.32413(12) 0.7902(5) 0.7422(2) 0.0488(9) Uani 1 1 d .
H3 H 0.3528 0.7894 0.7377 0.059 Uiso 1 1 calc R
C4 C 0.31448(12) 0.7855(5) 0.8084(2) 0.0465(9) Uani 1 1 d .
H4 H 0.3367 0.7792 0.8478 0.056 Uiso 1 1 calc R
C5 C 0.27255(11) 0.7900(5) 0.81548(17) 0.0368(8) Uani 1 1 d .
C6 C 0.23753(11) 0.7895(4) 0.75681(17) 0.0319(7) Uani 1 1 d .
C7 C 0.19379(10) 0.7846(4) 0.76105(17) 0.0329(7) Uani 1 1 d .
H7 H 0.1868 0.7811 0.8048 0.039 Uiso 1 1 calc R
C8 C 0.16120(11) 0.7847(4) 0.70294(16) 0.0322(7) Uani 1 1 d .
C9 C 0.17090(10) 0.7902(4) 0.63474(16) 0.0308(7) Uani 1 1 d .
C10 C 0.21323(11) 0.7947(4) 0.62926(16) 0.0327(7) Uani 1 1 d .
H10 H 0.2196 0.7978 0.5850 0.039 Uiso 1 1 calc R
C11 C 0.13659(11) 0.7788(5) 0.57068(16) 0.0330(7) Uani 1 1 d .
C12 C 0.13427(10) 0.9200(5) 0.52010(15) 0.0347(7) Uani 1 1 d .
H12 H 0.1537 1.0226 0.5271 0.042 Uiso 1 1 calc R
C13 C 0.10280(10) 0.9086(5) 0.45850(15) 0.0367(7) Uani 1 1 d .
C14 C 0.07380(11) 0.7540(5) 0.44820(17) 0.0380(8) Uani 1 1 d .
C15 C 0.07631(10) 0.6145(5) 0.49923(16) 0.0359(7) Uani 1 1 d .
C16 C 0.10730(10) 0.6266(5) 0.56081(16) 0.0353(7) Uani 1 1 d .
H16 H 0.1085 0.5333 0.5953 0.042 Uiso 1 1 calc R
C17 C 0.12845(15) 1.1981(5) 0.4140(2) 0.0545(10) Uani 1 1 d .
H17A H 0.1260 1.2712 0.4547 0.082 Uiso 1 1 calc R
H17B H 0.1222 1.2800 0.3736 0.082 Uiso 1 1 calc R
H17C H 0.1573 1.1483 0.4197 0.082 Uiso 1 1 calc R
C18 C 0.05419(15) 0.6327(8) 0.33365(19) 0.0741(13) Uani 1 1 d .
H18A H 0.0823 0.6723 0.3278 0.111 Uiso 1 1 calc R
H18B H 0.0335 0.6524 0.2907 0.111 Uiso 1 1 calc R
H18C H 0.0549 0.4983 0.3460 0.111 Uiso 1 1 calc R
C19 C 0.04678(13) 0.3244(6) 0.5351(2) 0.0584(11) Uani 1 1 d .
H19A H 0.0741 0.2586 0.5452 0.088 Uiso 1 1 calc R
H19B H 0.0241 0.2331 0.5184 0.088 Uiso 1 1 calc R
H19C H 0.0418 0.3849 0.5768 0.088 Uiso 1 1 calc R
C20 C 0.11582(11) 0.7842(5) 0.71274(17) 0.0382(8) Uani 1 1 d .
C21 C 0.04906(13) 0.9558(7) 0.6913(3) 0.0702(13) Uani 1 1 d .
H21A H 0.0402 1.0902 0.6876 0.084 Uiso 1 1 calc R
H21B H 0.0461 0.9086 0.7367 0.084 Uiso 1 1 calc R
C22 C 0.02065(15) 0.8420(9) 0.6358(3) 0.0943(19) Uani 1 1 d .
H22A H 0.0237 0.8883 0.5908 0.141 Uiso 1 1 calc R
H22B H -0.0089 0.8558 0.6401 0.141 Uiso 1 1 calc R
H22C H 0.0288 0.7082 0.6404 0.141 Uiso 1 1 calc R
O1 O 0.09846(8) 1.0412(4) 0.40532(12) 0.0513(7) Uani 1 1 d .
O2 O 0.04209(8) 0.7445(4) 0.38777(13) 0.0533(7) Uani 1 1 d .
O3 O 0.04725(8) 0.4667(4) 0.48347(12) 0.0515(6) Uani 1 1 d .
O4 O 0.10098(9) 0.6591(5) 0.74270(16) 0.0677(9) Uani 1 1 d .
O5 O 0.09422(7) 0.9411(4) 0.68545(13) 0.0533(7) Uani 1 1 d .

loop_
_atom_site_aniso_label
_atom_site_aniso_U_11
_atom_site_aniso_U_22
_atom_site_aniso_U_33
_atom_site_aniso_U_23
_atom_site_aniso_U_13
_atom_site_aniso_U_12
Br1 0.0451(3) 0.0689(3) 0.0626(3) -0.00425(19) 0.0264(2) -0.00019(19)
Br2 0.0601(3) 0.0526(3) 0.0354(2) 0.00158(15) -0.00213(17) 0.00015(18)
C1 0.0310(16) 0.0232(16) 0.0399(17) -0.0014(13) 0.0058(13) 0.0010(13)
C2 0.0368(18) 0.0307(18) 0.0455(18) -0.0028(14) 0.0112(15) 0.0017(14)
C3 0.034(2) 0.042(2) 0.070(3) 0.0008(18) 0.0096(18) -0.0005(16)
C4 0.036(2) 0.037(2) 0.057(2) 0.0022(17) -0.0103(17) -0.0025(16)
C5 0.044(2) 0.0268(17) 0.0351(17) 0.0011(13) -0.0010(15) -0.0030(14)
C6 0.0354(18) 0.0214(15) 0.0367(16) -0.0019(13) 0.0025(14) -0.0003(13)
C7 0.0392(19) 0.0302(17) 0.0294(15) 0.0021(13) 0.0074(13) 0.0013(14)
C8 0.0341(17) 0.0328(17) 0.0295(15) -0.0009(13) 0.0063(13) 0.0016(14)
C9 0.0317(16) 0.0263(16) 0.0341(16) -0.0004(13) 0.0060(13) -0.0004(13)
C10 0.0408(18) 0.0304(17) 0.0285(15) -0.0011(13) 0.0112(13) 0.0003(14)
C11 0.0329(17) 0.0376(18) 0.0294(15) -0.0015(13) 0.0087(13) 0.0044(14)
C12 0.0331(17) 0.0378(18) 0.0340(16) 0.0010(14) 0.0088(13) 0.0029(14)
C13 0.0351(17) 0.043(2) 0.0335(16) 0.0060(14) 0.0102(13) 0.0127(15)
C14 0.0273(16) 0.050(2) 0.0341(17) -0.0064(15) 0.0012(13) 0.0078(15)
C15 0.0289(16) 0.0406(18) 0.0388(17) -0.0065(15) 0.0089(13) -0.0003(14)
C16 0.0332(17) 0.0375(18) 0.0352(16) 0.0008(14) 0.0071(13) 0.0023(14)
C17 0.066(3) 0.050(2) 0.051(2) 0.0188(18) 0.020(2) 0.005(2)
C18 0.071(3) 0.107(4) 0.037(2) -0.015(2) -0.003(2) 0.008(3)
C19 0.045(2) 0.048(3) 0.078(3) 0.001(2) 0.004(2) -0.0124(18)
C20 0.0376(19) 0.048(2) 0.0290(16) 0.0003(15) 0.0078(14) -0.0012(16)
C21 0.042(2) 0.079(3) 0.092(3) -0.012(3) 0.020(2) 0.017(2)
C22 0.044(3) 0.108(4) 0.123(5) -0.030(4) -0.001(3) 0.007(3)
O1 0.0501(15) 0.0589(17) 0.0423(13) 0.0149(12) 0.0037(11) 0.0065(13)
O2 0.0367(14) 0.0736(18) 0.0425(15) 0.0001(12) -0.0080(11) 0.0102(13)
O3 0.0413(14) 0.0539(16) 0.0542(14) -0.0023(12) -0.0014(11) -0.0113(12)
O4 0.0452(16) 0.088(2) 0.072(2) 0.0282(17) 0.0184(14) -0.0038(15)
O5 0.0388(14) 0.0587(18) 0.0641(16) 0.0008(13) 0.0151(12) 0.0111(12)

loop_
_atom_type_symbol
_atom_type_description
_atom_type_scat_dispersion_real
_atom_type_scat_dispersion_imag
_atom_type_scat_source
C C 0.0033 0.0016 'International Tables Vol C Tables 4.2.6.8 and 6.1.1.4'
H H 0.0000 0.0000 'International Tables Vol C Tables 4.2.6.8 and 6.1.1.4'
O O 0.0106 0.0060 'International Tables Vol C Tables 4.2.6.8 and 6.1.1.4'
Br Br -0.2901 2.4595 'International Tables Vol C Tables 4.2.6.8 and 6.1.1.4'

loop_
_geom_angle_atom_site_label_1
_geom_angle_atom_site_label_2
_geom_angle_atom_site_label_3
_geom_angle
C10 C1 C2 123.5(3)
C10 C1 C6 118.6(3)
C2 C1 C6 117.9(3)
C3 C2 C1 121.8(3)
C3 C2 Br1 118.0(3)
C1 C2 Br1 120.2(3)
C2 C3 C4 120.4(3)
C2 C3 H3 119.8
C4 C3 H3 119.8
C5 C4 C3 120.2(3)
C5 C4 H4 119.9
C3 C4 H4 119.9
C4 C5 C6 121.9(3)
C4 C5 Br2 118.1(3)
C6 C5 Br2 120.0(3)
C7 C6 C5 124.3(3)
C7 C6 C1 118.0(3)
C5 C6 C1 117.7(3)
C8 C7 C6 122.1(3)
C8 C7 H7 118.9
C6 C7 H7 118.9
C7 C8 C9 120.3(3)
C7 C8 C20 118.2(3)
C9 C8 C20 121.5(3)
C10 C9 C8 118.7(3)
C10 C9 C11 119.4(3)
C8 C9 C11 121.8(3)
C9 C10 C1 122.3(3)
C9 C10 H10 118.9
C1 C10 H10 118.9
C12 C11 C16 120.2(3)
C12 C11 C9 119.3(3)
C16 C11 C9 120.5(3)
C11 C12 C13 120.0(3)
C11 C12 H12 120.0
C13 C12 H12 120.0
O1 C13 C12 123.8(3)
O1 C13 C14 116.4(3)
C12 C13 C14 119.7(3)
C15 C14 O2 120.5(3)
C15 C14 C13 119.7(3)
O2 C14 C13 119.8(3)
O3 C15 C14 115.3(3)
O3 C15 C16 124.1(3)
C14 C15 C16 120.6(3)
C15 C16 C11 119.7(3)
C15 C16 H16 120.1
C11 C16 H16 120.1
O1 C17 H17A 109.5
O1 C17 H17B 109.5
H17A C17 H17B 109.5
O1 C17 H17C 109.5
H17A C17 H17C 109.5
H17B C17 H17C 109.5
O2 C18 H18A 109.5
O2 C18 H18B 109.5
H18A C18 H18B 109.5
O2 C18 H18C 109.5
H18A C18 H18C 109.5
H18B C18 H18C 109.5
O3 C19 H19A 109.5
O3 C19 H19B 109.5
H19A C19 H19B 109.5
O3 C19 H19C 109.5
H19A C19 H19C 109.5
H19B C19 H19C 109.5
O4 C20 O5 124.4(3)
O4 C20 C8 123.7(3)
O5 C20 C8 111.9(3)
O5 C21 C22 111.0(4)
O5 C21 H21A 109.4
C22 C21 H21A 109.4
O5 C21 H21B 109.4
C22 C21 H21B 109.4
H21A C21 H21B 108.0
C21 C22 H22A 109.5
C21 C22 H22B 109.5
H22A C22 H22B 109.5
C21 C22 H22C 109.5
H22A C22 H22C 109.5
H22B C22 H22C 109.5
C13 O1 C17 117.4(3)
C14 O2 C18 113.7(3)
C15 O3 C19 117.9(3)
C20 O5 C21 116.9(3)

loop_
_geom_bond_atom_site_label_1
_geom_bond_atom_site_label_2
_geom_bond_distance
Br1 C2 1.898(3)
Br2 C5 1.895(3)
C1 C10 1.413(5)
C1 C2 1.422(4)
C1 C6 1.441(4)
C2 C3 1.357(5)
C3 C4 1.393(6)
C3 H3 0.9300
C4 C5 1.363(5)
C4 H4 0.9300
C5 C6 1.419(4)
C6 C7 1.405(5)
C7 C8 1.365(4)
C7 H7 0.9300
C8 C9 1.433(4)
C8 C20 1.489(5)
C9 C10 1.366(4)
C9 C11 1.478(4)
C10 H10 0.9300
C11 C12 1.382(4)
C11 C16 1.389(5)
C12 C13 1.396(4)
C12 H12 0.9300
C13 O1 1.374(4)
C13 C14 1.396(5)
C14 C15 1.380(5)
C14 O2 1.383(4)
C15 O3 1.367(4)
C15 C16 1.388(4)
C16 H16 0.9300
C17 O1 1.428(5)
C17 H17A 0.9600
C17 H17B 0.9600
C17 H17C 0.9600
C18 O2 1.428(5)
C18 H18A 0.9600
C18 H18B 0.9600
C18 H18C 0.9600
C19 O3 1.414(5)
C19 H19A 0.9600
C19 H19B 0.9600
C19 H19C 0.9600
C20 O4 1.196(4)
C20 O5 1.333(4)
C21 O5 1.461(4)
C21 C22 1.483(7)
C21 H21A 0.9700
C21 H21B 0.9700
C22 H22A 0.9600
C22 H22B 0.9600
C22 H22C 0.9600

loop_
_geom_torsion_atom_site_label_1
_geom_torsion_atom_site_label_2
_geom_torsion_atom_site_label_3
_geom_torsion_atom_site_label_4
_geom_torsion
C10 C1 C2 C3 -178.0(3)
C6 C1 C2 C3 0.7(5)
C10 C1 C2 Br1 1.6(4)
C6 C1 C2 Br1 -179.7(2)
C1 C2 C3 C4 -0.8(5)
Br1 C2 C3 C4 179.5(3)
C2 C3 C4 C5 -1.1(5)
C3 C4 C5 C6 3.3(5)
C3 C4 C5 Br2 -177.2(3)
C4 C5 C6 C7 176.8(3)
Br2 C5 C6 C7 -2.7(4)
C4 C5 C6 C1 -3.4(5)
Br2 C5 C6 C1 177.1(2)
C10 C1 C6 C7 -0.1(4)
C2 C1 C6 C7 -178.8(3)
C10 C1 C6 C5 -179.9(3)
C2 C1 C6 C5 1.4(4)
C5 C6 C7 C8 179.9(3)
C1 C6 C7 C8 0.0(4)
C6 C7 C8 C9 -0.1(5)
C6 C7 C8 C20 -178.5(3)
C7 C8 C9 C10 0.2(4)
C20 C8 C9 C10 178.6(3)
C7 C8 C9 C11 176.3(3)
C20 C8 C9 C11 -5.3(5)
C8 C9 C10 C1 -0.2(4)
C11 C9 C10 C1 -176.5(3)
C2 C1 C10 C9 178.8(3)
C6 C1 C10 C9 0.2(4)
C10 C9 C11 C12 -57.5(4)
C8 C9 C11 C12 126.4(3)
C10 C9 C11 C16 121.6(3)
C8 C9 C11 C16 -54.5(4)
C16 C11 C12 C13 -0.8(5)
C9 C11 C12 C13 178.3(3)
C11 C12 C13 O1 -179.3(3)
C11 C12 C13 C14 -0.1(5)
O1 C13 C14 C15 179.7(3)
C12 C13 C14 C15 0.4(5)
O1 C13 C14 O2 -2.0(4)
C12 C13 C14 O2 178.8(3)
O2 C14 C15 O3 3.3(4)
C13 C14 C15 O3 -178.4(3)
O2 C14 C15 C16 -178.1(3)
C13 C14 C15 C16 0.2(5)
O3 C15 C16 C11 177.3(3)
C14 C15 C16 C11 -1.2(5)
C12 C11 C16 C15 1.5(5)
C9 C11 C16 C15 -177.6(3)
C7 C8 C20 O4 -60.1(5)
C9 C8 C20 O4 121.5(4)
C7 C8 C20 O5 118.6(3)
C9 C8 C20 O5 -59.8(4)
C12 C13 O1 C17 0.7(4)
C14 C13 O1 C17 -178.5(3)
C15 C14 O2 C18 -87.9(4)
C13 C14 O2 C18 93.8(4)
C14 C15 O3 C19 -176.9(3)
C16 C15 O3 C19 4.6(5)
O4 C20 O5 C21 -1.9(5)
C8 C20 O5 C21 179.4(3)
C22 C21 O5 C20 -81.7(5)
